data_8104599
loop_
_publ_author_name
'Yuan, Lin'
'Zhu, Hong-Yu'
'Kuang, Jin-Hao'
'Li, Zhong-Yan'

_publ_section_title
;
 Redetermination of the crystal structure of
 (E)-5-bromo-2-hydroxybenzaldehyde oxime, C 7 H 6 BrNO 2
;
_journal_issue 6
_journal_name_full 'Zeitschrift f\"ur Kristallographie - New Crystal Structures'
_journal_page_first 1331
_journal_page_last 1332
_journal_paper_doi 10.1515/ncrs-2021-0327
_journal_volume 236
_journal_year 2021
_chemical_formula_moiety 'C7 H6 Br N O2'
_chemical_formula_sum 'C7 H6 Br N O2'
_chemical_formula_weight 216.04
_chemical_name_systematic
;
(E)-5-bromo-2-hydroxybenzaldehyde oxime
;
_space_group_crystal_system monoclinic
_space_group_IT_number 14
_space_group_name_Hall '-P 2ybc'
_space_group_name_H-M_alt 'P 1 21/c 1'
_atom_sites_solution_hydrogens mixed
_cell_angle_alpha 90
_cell_angle_beta 99.266(15)
_cell_angle_gamma 90
_cell_formula_units_Z 4
_cell_length_a 14.48(2)
_cell_length_b 3.956(6)
_cell_length_c 13.765(19)
_cell_measurement_reflns_used 4007
_cell_measurement_temperature 296(2)
_cell_measurement_theta_max 27.23
_cell_measurement_theta_min 2.85
_cell_volume 778.2(19)
_computing_cell_refinement 'Bruker SMART [1]'
_computing_data_collection 'Bruker SMART [1]'
_computing_data_reduction 'Bruker SMART [1]'
_computing_molecular_graphics 'Bruker SHELXTL [1]'
_computing_publication_material 'Bruker SHELXTL [1]'
_computing_structure_refinement 'SHELXL-2014/7 [3]'
_computing_structure_solution 'SHELXT  [2]'
_diffrn_ambient_temperature 296.15
_diffrn_measured_fraction_theta_full 1.000
_diffrn_measured_fraction_theta_max 1.000
_diffrn_measurement_device_type 'Bruker APEX-II CCD'
_diffrn_measurement_method '\f and \w scans'
_diffrn_radiation_type MoK\a
_diffrn_radiation_wavelength 0.71073
_diffrn_reflns_av_R_equivalents 0.0274
_diffrn_reflns_av_unetI/netI 0.0180
_diffrn_reflns_Laue_measured_fraction_full 1.000
_diffrn_reflns_Laue_measured_fraction_max 1.000
_diffrn_reflns_limit_h_max 17
_diffrn_reflns_limit_h_min -17
_diffrn_reflns_limit_k_max 4
_diffrn_reflns_limit_k_min -4
_diffrn_reflns_limit_l_max 16
_diffrn_reflns_limit_l_min -16
_diffrn_reflns_number 6653
_diffrn_reflns_point_group_measured_fraction_full 1.000
_diffrn_reflns_point_group_measured_fraction_max 1.000
_diffrn_reflns_theta_full 25.010
_diffrn_reflns_theta_max 25.010
_diffrn_reflns_theta_min 1.424
_diffrn_standards_number 0
_exptl_absorpt_coefficient_mu 5.225
_exptl_absorpt_correction_T_max 0.7456
_exptl_absorpt_correction_T_min 0.4842
_exptl_absorpt_correction_type multi-scan
_exptl_absorpt_process_details
;
SADABS-2014/5 (Bruker,2014/5) was used for absorption correction.
wR2(int) was 0.1395 before and 0.0371 after correction.
The Ratio of minimum to maximum transmission is 0.6494.
The \l/2 correction factor is 0.00150.
;
_exptl_crystal_density_diffrn 1.843
_exptl_crystal_description block
_exptl_crystal_F_000 424
_refine_diff_density_max 0.490
_refine_diff_density_min -0.394
_refine_diff_density_rms 0.047
_refine_ls_extinction_coef 0.0368(18)
_refine_ls_extinction_expression Fc^*^=kFc[1+0.001xFc^2^\l^3^/sin(2\q)]^-1/4^
_refine_ls_extinction_method 'SHELXL-2016/6 (Sheldrick 2016)'
_refine_ls_goodness_of_fit_ref 1.034
_refine_ls_hydrogen_treatment mixed
_refine_ls_matrix_type full
_refine_ls_number_parameters 107
_refine_ls_number_reflns 1378
_refine_ls_number_restraints 0
_refine_ls_restrained_S_all 1.034
_refine_ls_R_factor_all 0.0265
_refine_ls_R_factor_gt 0.0236
_refine_ls_shift/su_max 0.001
_refine_ls_shift/su_mean 0.000
_refine_ls_structure_factor_coef Fsqd
_refine_ls_weighting_details 'w=1/[\s^2^(Fo^2^)+(0.0242P)^2^+0.6101P] where P=(Fo^2^+2Fc^2^)/3'
_refine_ls_weighting_scheme calc
_refine_ls_wR_factor_gt 0.0570
_refine_ls_wR_factor_ref 0.0584
_reflns_Friedel_coverage 0.000
_reflns_Friedel_fraction_full .
_reflns_Friedel_fraction_max .
_reflns_number_gt 1259
_reflns_number_total 1378
_reflns_threshold_expression 'I > 2\s(I)'
_cod_data_source_file suppl_j_ncrs-2021-0327_suppl.cif
_cod_data_source_block 2107113
_cod_original_cell_volume 778.4(19)
_cod_database_code 8104599
_shelx_space_group_comment
;
The symmetry employed for this shelxl refinement is uniquely defined
by the following loop, which should always be used as a source of
symmetry information in preference to the above space-group names.
They are only intended as comments.
;
_olex2_refinement_description
;
1. Fixed Uiso
 At 1.2 times of:
  All C(H) groups
 At 1.5 times of:
  All O(H) groups
2.a Aromatic/amide H refined with riding coordinates:
 C7(H7), C3(H3), C4(H4), C6(H6)
;

loop_
_space_group_symop_operation_xyz
'x, y, z'
'-x, y+1/2, -z+1/2'
'-x, -y, -z'
'x, -y-1/2, z-1/2'

loop_
_atom_site_label
_atom_site_type_symbol
_atom_site_fract_x
_atom_site_fract_y
_atom_site_fract_z
_atom_site_U_iso_or_equiv
_atom_site_adp_type
_atom_site_occupancy
_atom_site_site_symmetry_order
_atom_site_calc_flag
_atom_site_refinement_flags_posn
_atom_site_refinement_flags_adp
_atom_site_refinement_flags_occupancy
_atom_site_disorder_assembly
_atom_site_disorder_group
Br1 Br 0.58290(2) 0.81760(9) 0.59251(2) 0.06301(16) Uani 1 1 d . . . . .
C1 C 0.81912(16) 0.7944(6) 0.80740(17) 0.0390(5) Uani 1 1 d . . . . .
C2 C 0.78838(16) 0.9590(6) 0.88658(16) 0.0416(5) Uani 1 1 d . . . . .
C3 C 0.69726(18) 1.0747(7) 0.87766(19) 0.0498(6) Uani 1 1 d . . . . .
H3 H 0.677011 1.180994 0.930708 0.060 Uiso 1 1 calc R . . . .
C4 C 0.63643(17) 1.0337(7) 0.79082(19) 0.0494(6) Uani 1 1 d . . . . .
H4 H 0.575276 1.112314 0.784981 0.059 Uiso 1 1 calc R . . . .
C5 C 0.66677(16) 0.8750(6) 0.71246(18) 0.0441(6) Uani 1 1 d . . . . .
C6 C 0.75665(16) 0.7547(6) 0.71984(18) 0.0419(5) Uani 1 1 d . . . . .
H6 H 0.775802 0.646778 0.666445 0.050 Uiso 1 1 calc R . . . .
C7 C 0.91388(16) 0.6612(6) 0.81297(17) 0.0419(5) Uani 1 1 d . . . . .
H7 H 0.929444 0.537401 0.760486 0.050 Uiso 1 1 calc R . . . .
N1 N 0.97537(14) 0.7119(5) 0.88841(15) 0.0449(5) Uani 1 1 d . . . . .
O1 O 0.84654(13) 1.0063(6) 0.97403(13) 0.0563(5) Uani 1 1 d . . . . .
H1 H 0.896(2) 0.932(10) 0.975(3) 0.084 Uiso 1 1 d R . . . .
O2 O 1.06152(12) 0.5634(6) 0.87855(14) 0.0575(5) Uani 1 1 d . . . . .
H2 H 1.097(3) 0.628(9) 0.927(3) 0.086 Uiso 1 1 d R . . . .

loop_
_atom_site_aniso_label
_atom_site_aniso_U_11
_atom_site_aniso_U_22
_atom_site_aniso_U_33
_atom_site_aniso_U_23
_atom_site_aniso_U_13
_atom_site_aniso_U_12
Br1 0.0516(2) 0.0741(3) 0.0585(2) 0.00149(14) -0.00591(12) -0.00167(13)
O2 0.0439(10) 0.0732(13) 0.0539(10) -0.0077(10) 0.0028(8) 0.0171(9)
O1 0.0515(10) 0.0738(14) 0.0435(9) -0.0084(9) 0.0068(8) 0.0095(10)
N1 0.0401(10) 0.0516(12) 0.0436(11) 0.0025(9) 0.0087(9) 0.0077(9)
C7 0.0436(12) 0.0426(13) 0.0407(12) -0.0004(10) 0.0110(10) 0.0019(10)
C1 0.0398(12) 0.0366(12) 0.0417(12) 0.0051(10) 0.0105(9) -0.0002(9)
C2 0.0450(12) 0.0424(13) 0.0380(11) 0.0042(10) 0.0082(9) -0.0001(10)
C3 0.0499(14) 0.0546(15) 0.0486(13) -0.0007(12) 0.0194(11) 0.0050(12)
C4 0.0401(12) 0.0515(15) 0.0582(15) 0.0051(12) 0.0125(11) 0.0045(11)
C5 0.0423(12) 0.0433(14) 0.0457(13) 0.0073(11) 0.0043(10) -0.0035(10)
C6 0.0432(12) 0.0416(13) 0.0422(12) 0.0013(10) 0.0103(10) -0.0025(10)

loop_
_atom_type_symbol
_atom_type_description
_atom_type_scat_dispersion_real
_atom_type_scat_dispersion_imag
_atom_type_scat_source
C C 0.0033 0.0016 'International Tables Vol C Tables 4.2.6.8 and 6.1.1.4'
H H 0.0000 0.0000 'International Tables Vol C Tables 4.2.6.8 and 6.1.1.4'
Br Br -0.2901 2.4595 'International Tables Vol C Tables 4.2.6.8 and 6.1.1.4'
N N 0.0061 0.0033 'International Tables Vol C Tables 4.2.6.8 and 6.1.1.4'
O O 0.0106 0.0060 'International Tables Vol C Tables 4.2.6.8 and 6.1.1.4'

loop_
_geom_angle_atom_site_label_1
_geom_angle_atom_site_label_2
_geom_angle_atom_site_label_3
_geom_angle
_geom_angle_site_symmetry_1
_geom_angle_site_symmetry_3
N1 O2 H2 104(3) . .
C2 O1 H1 113(3) . .
C7 N1 O2 111.8(2) . .
N1 C7 H7 119.5 . .
N1 C7 C1 121.0(2) . .
C1 C7 H7 119.5 . .
C2 C1 C7 122.7(2) . .
C6 C1 C7 118.6(2) . .
C6 C1 C2 118.7(2) . .
O1 C2 C1 121.4(2) . .
O1 C2 C3 118.5(2) . .
C3 C2 C1 120.2(2) . .
C2 C3 H3 119.8 . .
C4 C3 C2 120.4(2) . .
C4 C3 H3 119.8 . .
C3 C4 H4 120.2 . .
C3 C4 C5 119.5(2) . .
C5 C4 H4 120.2 . .
C4 C5 Br1 119.6(2) . .
C6 C5 Br1 119.24(19) . .
C6 C5 C4 121.1(2) . .
C1 C6 H6 120.0 . .
C5 C6 C1 120.0(2) . .
C5 C6 H6 120.0 . .

loop_
_geom_bond_atom_site_label_1
_geom_bond_atom_site_label_2
_geom_bond_distance
_geom_bond_site_symmetry_2
Br1 C5 1.899(3) .
O2 H2 0.82(4) .
O2 N1 1.405(3) .
O1 H1 0.77(4) .
O1 C2 1.366(3) .
N1 C7 1.270(3) .
C7 H7 0.9300 .
C7 C1 1.461(4) .
C1 C2 1.402(4) .
C1 C6 1.395(4) .
C2 C3 1.384(4) .
C3 H3 0.9300 .
C3 C4 1.376(4) .
C4 H4 0.9300 .
C4 C5 1.380(4) .
C5 C6 1.374(4) .
C6 H6 0.9300 .

loop_
_geom_torsion_atom_site_label_1
_geom_torsion_atom_site_label_2
_geom_torsion_atom_site_label_3
_geom_torsion_atom_site_label_4
_geom_torsion
_geom_torsion_site_symmetry_1
_geom_torsion_site_symmetry_2
_geom_torsion_site_symmetry_3
_geom_torsion_site_symmetry_4
Br1 C5 C6 C1 -179.95(17) . . . .
O2 N1 C7 C1 -179.8(2) . . . .
O1 C2 C3 C4 179.7(2) . . . .
N1 C7 C1 C2 -5.4(4) . . . .
N1 C7 C1 C6 174.9(2) . . . .
C7 C1 C2 O1 0.5(4) . . . .
C7 C1 C2 C3 -178.8(2) . . . .
C7 C1 C6 C5 179.5(2) . . . .
C1 C2 C3 C4 -0.9(4) . . . .
C2 C1 C6 C5 -0.2(3) . . . .
C2 C3 C4 C5 0.2(4) . . . .
C3 C4 C5 Br1 180.0(2) . . . .
C3 C4 C5 C6 0.5(4) . . . .
C4 C5 C6 C1 -0.5(4) . . . .
C6 C1 C2 O1 -179.8(2) . . . .
C6 C1 C2 C3 0.9(4) . . . .
